data_7010862
loop_
_publ_author_name
'Christoph Frenzel'
'Fernando Somoza Jr.'
'Steffen Blaurock'
'Evamarie Hey-Hawkins'

_publ_section_title
;
 Syntheses and solid-state structures of
 [{K(THF)2(PHTipp)K(THF)(\m-THF)(PHTipp)}x]2 and [Rb(THF)(PHTipp)]x
 (Tipp = 2,4,6-Pri3C6H2)
;
_journal_issue 20
_journal_name_full 'J. Chem. Soc., Dalton Trans.'
_journal_page_first 3115
_journal_page_last 3118
_journal_paper_doi 10.1039/b104576h
_journal_year 2001
_chemical_formula_sum 'C38 H64 O2 P2 Rb2'
_chemical_formula_weight 785.77
_chemical_name_systematic
;
?
;
_space_group_IT_number 2
_symmetry_cell_setting triclinic
_symmetry_space_group_name_Hall '-P 1'
_symmetry_space_group_name_H-M 'P -1'
_atom_sites_solution_hydrogens geom
_atom_sites_solution_primary direct
_atom_sites_solution_secondary difmap
_audit_creation_method SHELXL-97
_cell_angle_alpha 113.61(3)
_cell_angle_beta 103.67(3)
_cell_angle_gamma 91.66(3)
_cell_formula_units_Z 2
_cell_length_a 13.165(3)
_cell_length_b 13.643(3)
_cell_length_c 13.807(3)
_cell_measurement_temperature 213(2)
_cell_measurement_theta_max 27.83
_cell_measurement_theta_min 1.61
_cell_volume 2186.5(11)
_computing_cell_refinement 'SAINT (AXS-Bruker)'
_computing_data_collection 'SMART (AXS-Bruker)'
_computing_data_reduction 'SAINT (AXS-Bruker)'
_computing_molecular_graphics 'XP (AXS-Bruker)'
_computing_structure_refinement 'SHELXL-97 (Sheldrick, 1997)'
_computing_structure_solution 'SHELXS-97 (Sheldrick, 1990)'
_diffrn_ambient_temperature 213(2)
_diffrn_measured_fraction_theta_full 0.883
_diffrn_measured_fraction_theta_max 0.883
_diffrn_measurement_device_type 'CCD-Diffractometer (AXS Bruker)'
_diffrn_measurement_method omega-scans
_diffrn_radiation_monochromator graphite
_diffrn_radiation_source 'fine-focus sealed tube'
_diffrn_radiation_type MoK\a
_diffrn_radiation_wavelength 0.71073
_diffrn_reflns_av_R_equivalents 0.0474
_diffrn_reflns_av_sigmaI/netI 0.0842
_diffrn_reflns_limit_h_max 16
_diffrn_reflns_limit_h_min -17
_diffrn_reflns_limit_k_max 17
_diffrn_reflns_limit_k_min -17
_diffrn_reflns_limit_l_max 17
_diffrn_reflns_limit_l_min -18
_diffrn_reflns_number 19667
_diffrn_reflns_theta_full 27.83
_diffrn_reflns_theta_max 27.83
_diffrn_reflns_theta_min 1.61
_exptl_absorpt_coefficient_mu 2.338
_exptl_absorpt_correction_T_max 0.6521
_exptl_absorpt_correction_T_min 0.5406
_exptl_absorpt_correction_type SADABS
_exptl_crystal_colour yellow
_exptl_crystal_density_diffrn 1.193
_exptl_crystal_density_method 'not measured'
_exptl_crystal_description prism
_exptl_crystal_F_000 824
_exptl_crystal_size_max 0.30
_exptl_crystal_size_mid 0.20
_exptl_crystal_size_min 0.20
_refine_diff_density_max 0.552
_refine_diff_density_min -0.709
_refine_diff_density_rms 0.124
_refine_ls_extinction_method none
_refine_ls_goodness_of_fit_ref 0.932
_refine_ls_hydrogen_treatment mixed
_refine_ls_matrix_type full
_refine_ls_number_parameters 397
_refine_ls_number_reflns 9166
_refine_ls_number_restraints 0
_refine_ls_restrained_S_all 0.932
_refine_ls_R_factor_all 0.1259
_refine_ls_R_factor_gt 0.0529
_refine_ls_shift/su_max 0.153
_refine_ls_shift/su_mean 0.027
_refine_ls_structure_factor_coef Fsqd
_refine_ls_weighting_details 'calc w==1/[\s^2^(Fo^2^)+(0.1087P)^2^+0.0000P] where P==(Fo^2^+2Fc^2^)/3'
_refine_ls_weighting_scheme calc
_refine_ls_wR_factor_gt 0.1389
_refine_ls_wR_factor_ref 0.1865
_reflns_number_gt 4945
_reflns_number_total 9166
_reflns_threshold_expression >2sigma(I)
_cod_data_source_file b104576h.txt
_cod_data_source_block c326
_cod_depositor_comments
;
The following automatic conversions were performed:
'_symmetry_cell_setting' value 'Triclinic' changed to 'triclinic'
according to '/home/saulius/struct/CIF-dictionaries/cif_core.dic'
dictionary named 'cif_core.dic' version 2.4.1 from 2010-06-29.

Automatic conversion script
Id: cif_fix_enum 1527 2010-12-29 10:47:43Z saulius 
;
_cod_original_cell_volume 2186.6(8)
_cod_original_sg_symbol_H-M p-1
_cod_database_code 7010862

loop_
_symmetry_equiv_pos_as_xyz
'x, y, z'
'-x, -y, -z'

loop_
_atom_site_label
_atom_site_type_symbol
_atom_site_fract_x
_atom_site_fract_y
_atom_site_fract_z
_atom_site_U_iso_or_equiv
_atom_site_adp_type
_atom_site_occupancy
_atom_site_symmetry_multiplicity
_atom_site_calc_flag
_atom_site_refinement_flags
_atom_site_disorder_assembly
_atom_site_disorder_group
Rb1 Rb 1.53789(4) 0.93931(4) 0.65949(4) 0.06135(19) Uani 1 1 d . . .
Rb2 Rb 1.33456(4) 0.59487(4) 0.43249(4) 0.06092(19) Uani 1 1 d . . .
P1 P 1.57636(12) 0.64851(11) 0.61751(12) 0.0605(4) Uani 1 1 d . . .
H1 H 1.5306 0.6380 0.6913 0.073 Uiso 1 1 calc R . .
P2 P 1.37436(12) 0.85658(12) 0.39667(12) 0.0640(4) Uani 1 1 d . . .
H2 H 1.2948 0.9068 0.4321 0.077 Uiso 1 1 calc R . .
O1 O 1.2282(5) 0.5868(5) 0.5917(5) 0.1275(19) Uani 1 1 d . . .
O2 O 1.3570(4) 1.0168(5) 0.7350(4) 0.1028(15) Uani 1 1 d . . .
C1 C 1.2860(8) 0.5333(9) 0.6548(8) 0.137(3) Uani 1 1 d . . .
H1A H 1.2948 0.4606 0.6060 0.164 Uiso 1 1 calc R . .
H1B H 1.3559 0.5744 0.6978 0.164 Uiso 1 1 calc R . .
C5 C 1.2665(8) 0.9592(9) 0.7315(9) 0.155(4) Uani 1 1 d . . .
H5A H 1.2795 0.9372 0.7922 0.186 Uiso 1 1 calc R . .
H5B H 1.2428 0.8946 0.6620 0.186 Uiso 1 1 calc R . .
C6 C 1.1850(8) 1.0367(13) 0.7418(13) 0.232(8) Uani 1 1 d . . .
H6A H 1.1156 0.9983 0.6932 0.278 Uiso 1 1 calc R . .
H6B H 1.1795 1.0696 0.8174 0.278 Uiso 1 1 calc R . .
C7 C 1.2176(9) 1.1139(12) 0.7128(13) 0.227(7) Uani 1 1 d . . .
H7A H 1.2116 1.1858 0.7656 0.272 Uiso 1 1 calc R . .
H7B H 1.1746 1.1025 0.6398 0.272 Uiso 1 1 calc R . .
C3 C 1.1353(12) 0.5728(12) 0.7075(13) 0.226(7) Uani 1 1 d . . .
H3A H 1.1288 0.6295 0.7762 0.271 Uiso 1 1 calc R . .
H3B H 1.0729 0.5179 0.6761 0.271 Uiso 1 1 calc R . .
C4 C 1.1461(10) 0.6177(13) 0.6307(14) 0.250(8) Uani 1 1 d . . .
H4A H 1.0817 0.5940 0.5698 0.300 Uiso 1 1 calc R . .
H4B H 1.1551 0.6968 0.6678 0.300 Uiso 1 1 calc R . .
C2 C 1.2252(12) 0.5277(14) 0.7256(13) 0.251(9) Uani 1 1 d . . .
H2A H 1.2069 0.4522 0.7115 0.301 Uiso 1 1 calc R . .
H2B H 1.2666 0.5667 0.8023 0.301 Uiso 1 1 calc R . .
C8 C 1.3265(8) 1.1041(8) 0.7124(11) 0.173(5) Uani 1 1 d . . .
H8A H 1.3350 1.0937 0.6404 0.208 Uiso 1 1 calc R . .
H8B H 1.3716 1.1707 0.7678 0.208 Uiso 1 1 calc R . .
C9 C 1.6588(4) 0.7716(4) 0.7233(4) 0.0479(11) Uani 1 1 d . . .
C10 C 1.6328(4) 0.8284(4) 0.8247(4) 0.0518(12) Uani 1 1 d . . .
C11 C 1.6889(5) 0.9286(5) 0.8990(4) 0.0668(15) Uani 1 1 d . . .
H11 H 1.6696 0.9642 0.9645 0.080 Uiso 1 1 calc R . .
C12 C 1.7707(5) 0.9788(4) 0.8827(5) 0.0681(16) Uani 1 1 d . . .
C13 C 1.7995(4) 0.9199(5) 0.7879(5) 0.0651(15) Uani 1 1 d . . .
H13 H 1.8578 0.9501 0.7759 0.078 Uiso 1 1 calc R . .
C14 C 1.7482(4) 0.8196(4) 0.7095(4) 0.0499(12) Uani 1 1 d . . .
C15 C 1.8274(7) 1.0898(5) 0.9621(6) 0.113(3) Uani 1 1 d . . .
H15 H 1.8884 1.0903 0.9318 0.135 Uiso 1 1 calc R . .
C16 C 1.7797(8) 1.1749(5) 0.9421(6) 0.124(3) Uani 1 1 d . . .
H16A H 1.7489 1.1510 0.8638 0.187 Uiso 1 1 calc R . .
H16B H 1.8329 1.2373 0.9688 0.187 Uiso 1 1 calc R . .
H16C H 1.7250 1.1944 0.9800 0.187 Uiso 1 1 calc R . .
C17 C 1.8829(7) 1.0983(7) 1.0685(6) 0.142(4) Uani 1 1 d . . .
H17A H 1.9091 1.0308 1.0615 0.213 Uiso 1 1 calc R . .
H17B H 1.8353 1.1139 1.1152 0.213 Uiso 1 1 calc R . .
H17C H 1.9417 1.1562 1.1009 0.213 Uiso 1 1 calc R . .
C18 C 1.5425(5) 0.7778(5) 0.8489(5) 0.0742(16) Uani 1 1 d . . .
H18 H 1.4956 0.7275 0.7768 0.089 Uiso 1 1 calc R . .
C19 C 1.4775(9) 0.8529(9) 0.9040(14) 0.245(8) Uani 1 1 d . . .
H19A H 1.4547 0.8969 0.8646 0.367 Uiso 1 1 calc R . .
H19B H 1.5181 0.8990 0.9784 0.367 Uiso 1 1 calc R . .
H19C H 1.4163 0.8131 0.9058 0.367 Uiso 1 1 calc R . .
C20 C 1.5783(7) 0.7137(10) 0.9076(11) 0.212(6) Uani 1 1 d . . .
H20A H 1.6184 0.6608 0.8680 0.318 Uiso 1 1 calc R . .
H20B H 1.5180 0.6769 0.9143 0.318 Uiso 1 1 calc R . .
H20C H 1.6228 0.7601 0.9802 0.318 Uiso 1 1 calc R . .
C21 C 1.7876(4) 0.7642(5) 0.6081(4) 0.0654(14) Uani 1 1 d . . .
H21 H 1.7624 0.6860 0.5774 0.078 Uiso 1 1 calc R . .
C22 C 1.9101(5) 0.7783(8) 0.6361(6) 0.124(3) Uani 1 1 d . . .
H22A H 1.9317 0.7407 0.5696 0.185 Uiso 1 1 calc R . .
H22B H 1.9377 0.7485 0.6885 0.185 Uiso 1 1 calc R . .
H22C H 1.9373 0.8545 0.6676 0.185 Uiso 1 1 calc R . .
C23 C 1.7427(6) 0.8028(6) 0.5200(5) 0.094(2) Uani 1 1 d . . .
H23A H 1.7680 0.7645 0.4561 0.141 Uiso 1 1 calc R . .
H23B H 1.7653 0.8797 0.5479 0.141 Uiso 1 1 calc R . .
H23C H 1.6663 0.7890 0.4995 0.141 Uiso 1 1 calc R . .
C24 C 1.1820(4) 0.7106(4) 0.2993(4) 0.0568(13) Uani 1 1 d . . .
C25 C 1.1228(4) 0.6100(5) 0.2310(5) 0.0726(16) Uani 1 1 d . . .
H25 H 1.0536 0.5973 0.2348 0.087 Uiso 1 1 calc R . .
C26 C 1.1614(5) 0.5285(5) 0.1585(5) 0.0784(18) Uani 1 1 d . . .
C27 C 1.2605(5) 0.5509(5) 0.1507(5) 0.0734(16) Uani 1 1 d . . .
H27 H 1.2869 0.4971 0.0988 0.088 Uiso 1 1 calc R . .
C28 C 1.3242(4) 0.6509(4) 0.2168(4) 0.0583(13) Uani 1 1 d . . .
C29 C 1.2870(4) 0.7334(4) 0.2970(4) 0.0509(12) Uani 1 1 d . . .
C30 C 1.0945(6) 0.4162(6) 0.0950(8) 0.124(3) Uani 1 1 d . . .
H30 H 1.0194 0.4258 0.0886 0.148 Uiso 1 1 calc R . .
C31 C 1.1095(10) 0.3645(7) -0.0229(8) 0.194(6) Uani 1 1 d . . .
H31A H 1.0900 0.4119 -0.0591 0.291 Uiso 1 1 calc R . .
H31B H 1.0649 0.2952 -0.0646 0.291 Uiso 1 1 calc R . .
H31C H 1.1827 0.3542 -0.0185 0.291 Uiso 1 1 calc R . .
C32 C 1.1211(7) 0.3452(7) 0.1518(9) 0.164(5) Uani 1 1 d . . .
H32A H 1.0764 0.2760 0.1099 0.246 Uiso 1 1 calc R . .
H32B H 1.1099 0.3784 0.2243 0.246 Uiso 1 1 calc R . .
H32C H 1.1945 0.3344 0.1585 0.246 Uiso 1 1 calc R . .
C33 C 1.1313(4) 0.7959(5) 0.3757(5) 0.0703(15) Uani 1 1 d . . .
H33 H 1.1870 0.8367 0.4449 0.084 Uiso 1 1 calc R . .
C34 C 1.0942(5) 0.8761(5) 0.3279(5) 0.092(2) Uani 1 1 d . . .
H34A H 1.0623 0.9303 0.3775 0.137 Uiso 1 1 calc R . .
H34B H 1.0426 0.8381 0.2573 0.137 Uiso 1 1 calc R . .
H34C H 1.1541 0.9108 0.3183 0.137 Uiso 1 1 calc R . .
C35 C 1.0412(7) 0.7541(7) 0.4058(8) 0.132(3) Uani 1 1 d . . .
H35A H 1.0144 0.8145 0.4545 0.198 Uiso 1 1 calc R . .
H35B H 1.0662 0.7083 0.4425 0.198 Uiso 1 1 calc R . .
H35C H 0.9852 0.7126 0.3397 0.198 Uiso 1 1 calc R . .
C36 C 1.4315(5) 0.6689(5) 0.2011(5) 0.0827(18) Uani 1 1 d . . .
H36 H 1.4544 0.7477 0.2319 0.099 Uiso 1 1 calc R . .
C37 C 1.4295(8) 0.6184(8) 0.0782(7) 0.151(4) Uani 1 1 d . . .
H37A H 1.3784 0.6486 0.0388 0.226 Uiso 1 1 calc R . .
H37B H 1.4099 0.5408 0.0479 0.226 Uiso 1 1 calc R . .
H37C H 1.4990 0.6341 0.0710 0.226 Uiso 1 1 calc R . .
C38 C 1.5123(5) 0.6201(7) 0.2568(7) 0.117(3) Uani 1 1 d . . .
H38A H 1.5800 0.6343 0.2453 0.175 Uiso 1 1 calc R . .
H38B H 1.4912 0.5427 0.2265 0.175 Uiso 1 1 calc R . .
H38C H 1.5180 0.6515 0.3349 0.175 Uiso 1 1 calc R . .

loop_
_atom_site_aniso_label
_atom_site_aniso_U_11
_atom_site_aniso_U_22
_atom_site_aniso_U_33
_atom_site_aniso_U_23
_atom_site_aniso_U_13
_atom_site_aniso_U_12
Rb1 0.0625(3) 0.0603(3) 0.0703(4) 0.0381(3) 0.0143(3) 0.0146(3)
Rb2 0.0626(3) 0.0615(3) 0.0674(4) 0.0382(3) 0.0128(3) 0.0131(3)
P1 0.0634(9) 0.0491(8) 0.0613(9) 0.0203(7) 0.0081(7) 0.0060(7)
P2 0.0654(9) 0.0572(9) 0.0680(9) 0.0292(8) 0.0108(7) 0.0032(7)
O1 0.118(4) 0.178(5) 0.153(5) 0.108(4) 0.080(4) 0.061(4)
O2 0.087(3) 0.130(4) 0.116(4) 0.067(3) 0.043(3) 0.026(3)
C1 0.138(8) 0.175(9) 0.142(8) 0.099(7) 0.057(7) 0.040(7)
C5 0.120(8) 0.187(10) 0.203(11) 0.138(9) 0.026(7) -0.003(7)
C6 0.099(7) 0.39(2) 0.38(2) 0.315(19) 0.104(10) 0.095(11)
C7 0.149(10) 0.341(18) 0.40(2) 0.298(17) 0.176(12) 0.148(11)
C3 0.244(16) 0.283(17) 0.305(18) 0.195(15) 0.210(15) 0.126(14)
C4 0.188(12) 0.39(2) 0.41(2) 0.33(2) 0.200(14) 0.186(14)
C2 0.253(16) 0.41(2) 0.304(17) 0.268(18) 0.218(15) 0.206(16)
C8 0.154(9) 0.150(9) 0.318(15) 0.157(10) 0.136(10) 0.064(7)
C9 0.053(3) 0.046(3) 0.050(3) 0.027(2) 0.009(2) 0.014(2)
C10 0.061(3) 0.051(3) 0.050(3) 0.027(3) 0.015(2) 0.012(3)
C11 0.089(4) 0.063(4) 0.047(3) 0.025(3) 0.011(3) 0.018(3)
C12 0.086(4) 0.053(3) 0.053(3) 0.022(3) -0.004(3) 0.003(3)
C13 0.060(3) 0.067(4) 0.075(4) 0.044(3) 0.003(3) 0.001(3)
C14 0.051(3) 0.051(3) 0.047(3) 0.025(3) 0.006(2) 0.004(2)
C15 0.151(7) 0.066(5) 0.087(5) 0.030(4) -0.025(5) -0.011(5)
C16 0.196(9) 0.056(4) 0.094(5) 0.018(4) 0.016(6) -0.002(5)
C17 0.172(9) 0.116(7) 0.082(5) 0.029(5) -0.035(5) -0.055(6)
C18 0.097(5) 0.072(4) 0.064(4) 0.027(3) 0.042(3) 0.011(3)
C19 0.190(11) 0.207(12) 0.52(3) 0.239(15) 0.258(15) 0.123(10)
C20 0.119(8) 0.336(16) 0.349(16) 0.303(15) 0.076(9) 0.036(9)
C21 0.062(3) 0.074(4) 0.067(4) 0.033(3) 0.024(3) 0.011(3)
C22 0.065(5) 0.202(9) 0.114(6) 0.069(6) 0.038(4) 0.023(5)
C23 0.122(6) 0.109(5) 0.064(4) 0.044(4) 0.035(4) 0.022(4)
C24 0.054(3) 0.064(4) 0.062(3) 0.040(3) 0.010(3) 0.013(3)
C25 0.049(3) 0.079(4) 0.100(5) 0.054(4) 0.007(3) 0.012(3)
C26 0.066(4) 0.064(4) 0.085(4) 0.029(4) -0.014(3) 0.008(3)
C27 0.088(5) 0.062(4) 0.063(4) 0.025(3) 0.009(3) 0.025(3)
C28 0.066(3) 0.061(4) 0.063(3) 0.037(3) 0.023(3) 0.022(3)
C29 0.056(3) 0.053(3) 0.050(3) 0.029(3) 0.012(2) 0.010(2)
C30 0.081(5) 0.076(5) 0.149(8) 0.018(5) -0.031(5) -0.003(4)
C31 0.241(13) 0.097(7) 0.133(9) 0.006(6) -0.071(8) -0.001(7)
C32 0.140(8) 0.093(6) 0.229(11) 0.091(7) -0.037(8) -0.040(6)
C33 0.065(4) 0.085(4) 0.074(4) 0.040(3) 0.027(3) 0.019(3)
C34 0.096(5) 0.088(5) 0.103(5) 0.048(4) 0.031(4) 0.041(4)
C35 0.131(7) 0.158(8) 0.165(8) 0.093(7) 0.097(6) 0.044(6)
C36 0.094(5) 0.082(4) 0.094(5) 0.046(4) 0.048(4) 0.026(4)
C37 0.177(9) 0.204(10) 0.140(8) 0.104(8) 0.104(7) 0.071(8)
C38 0.064(4) 0.150(7) 0.173(8) 0.102(6) 0.035(5) 0.019(4)

loop_
_atom_type_symbol
_atom_type_description
_atom_type_scat_dispersion_real
_atom_type_scat_dispersion_imag
_atom_type_scat_source
C C 0.0033 0.0016 'International Tables Vol C Tables 4.2.6.8 and 6.1.1.4'
H H 0.0000 0.0000 'International Tables Vol C Tables 4.2.6.8 and 6.1.1.4'
P P 0.1023 0.0942 'International Tables Vol C Tables 4.2.6.8 and 6.1.1.4'
Rb Rb -0.9393 2.9676 'International Tables Vol C Tables 4.2.6.8 and 6.1.1.4'
O O 0.0106 0.0060 'International Tables Vol C Tables 4.2.6.8 and 6.1.1.4'

loop_
_geom_angle_atom_site_label_1
_geom_angle_atom_site_label_2
_geom_angle_atom_site_label_3
_geom_angle
_geom_angle_site_symmetry_1
_geom_angle_site_symmetry_3
_geom_angle_publ_flag
O2 Rb1 C9 122.40(14) . . ?
O2 Rb1 C10 100.43(14) . . ?
C9 Rb1 C10 25.88(12) . . ?
O2 Rb1 C14 143.41(13) . . ?
C9 Rb1 C14 25.15(12) . . ?
C10 Rb1 C14 43.13(12) . . ?
O2 Rb1 P2 101.80(12) . 2_876 ?
C9 Rb1 P2 130.50(10) . 2_876 ?
C10 Rb1 P2 136.07(10) . 2_876 ?
C14 Rb1 P2 105.37(9) . 2_876 ?
O2 Rb1 P2 86.36(10) . . ?
C9 Rb1 P2 119.13(10) . . ?
C10 Rb1 P2 137.14(10) . . ?
C14 Rb1 P2 121.25(9) . . ?
P2 Rb1 P2 81.79(5) 2_876 . ?
O2 Rb1 C11 98.46(14) . . ?
C9 Rb1 C11 42.90(13) . . ?
C10 Rb1 C11 23.41(12) . . ?
C14 Rb1 C11 47.54(13) . . ?
P2 Rb1 C11 115.31(11) 2_876 . ?
P2 Rb1 C11 160.49(10) . . ?
O2 Rb1 C13 135.04(14) . . ?
C9 Rb1 C13 42.00(13) . . ?
C10 Rb1 C13 47.25(13) . . ?
C14 Rb1 C13 22.91(12) . . ?
P2 Rb1 C13 91.48(9) 2_876 . ?
P2 Rb1 C13 138.36(11) . . ?
C11 Rb1 C13 38.52(14) . . ?
O2 Rb1 C12 113.09(15) . . ?
C9 Rb1 C12 49.50(13) . . ?
C10 Rb1 C12 40.85(13) . . ?
C14 Rb1 C12 40.78(13) . . ?
P2 Rb1 C12 95.37(11) 2_876 . ?
P2 Rb1 C12 160.46(11) . . ?
C11 Rb1 C12 21.96(13) . . ?
C13 Rb1 C12 22.10(13) . . ?
O2 Rb1 C8 20.63(17) . . ?
C9 Rb1 C8 142.58(19) . . ?
C10 Rb1 C8 118.9(2) . . ?
C14 Rb1 C8 159.1(2) . . ?
P2 Rb1 C8 81.69(15) 2_876 . ?
P2 Rb1 C8 78.9(2) . . ?
C11 Rb1 C8 111.6(2) . . ?
C13 Rb1 C8 141.0(2) . . ?
C12 Rb1 C8 120.0(2) . . ?
O2 Rb1 P1 115.95(12) . . ?
C9 Rb1 P1 27.94(9) . . ?
C10 Rb1 P1 46.16(10) . . ?
C14 Rb1 P1 46.24(9) . . ?
P2 Rb1 P1 141.47(4) 2_876 . ?
P2 Rb1 P1 92.71(5) . . ?
C11 Rb1 P1 68.14(10) . . ?
C13 Rb1 P1 67.68(10) . . ?
C12 Rb1 P1 77.44(10) . . ?
C8 Rb1 P1 134.84(15) . . ?
O2 Rb1 Rb2 89.67(12) . . ?
C9 Rb1 Rb2 73.16(9) . . ?
C10 Rb1 Rb2 84.68(10) . . ?
C14 Rb1 Rb2 89.69(9) . . ?
P2 Rb1 Rb2 132.56(3) 2_876 . ?
P2 Rb1 Rb2 52.86(4) . . ?
C11 Rb1 Rb2 108.03(11) . . ?
C13 Rb1 Rb2 112.31(10) . . ?
C12 Rb1 Rb2 122.23(9) . . ?
C8 Rb1 Rb2 99.99(19) . . ?
P1 Rb1 Rb2 45.44(3) . . ?
O1 Rb2 C29 126.46(15) . . ?
O1 Rb2 C24 104.53(15) . . ?
C29 Rb2 C24 25.51(12) . . ?
O1 Rb2 C28 147.06(15) . . ?
C29 Rb2 C28 25.18(12) . . ?
C24 Rb2 C28 42.87(13) . . ?
O1 Rb2 P1 95.03(12) . 2_866 ?
C29 Rb2 P1 133.74(10) . 2_866 ?
C24 Rb2 P1 138.90(10) . 2_866 ?
C28 Rb2 P1 108.58(10) . 2_866 ?
O1 Rb2 P1 91.28(12) . . ?
C29 Rb2 P1 118.70(10) . . ?
C24 Rb2 P1 139.62(10) . . ?
C28 Rb2 P1 116.75(10) . . ?
P1 Rb2 P1 73.95(5) 2_866 . ?
O1 Rb2 C25 101.34(16) . . ?
C29 Rb2 C25 42.61(13) . . ?
C24 Rb2 C25 23.29(13) . . ?
C28 Rb2 C25 47.46(14) . . ?
P1 Rb2 C25 117.97(11) 2_866 . ?
P1 Rb2 C25 161.31(10) . . ?
O1 Rb2 C27 136.86(17) . . ?
C29 Rb2 C27 42.19(13) . . ?
C24 Rb2 C27 47.21(13) . . ?
C28 Rb2 C27 23.13(13) . . ?
P1 Rb2 C27 94.52(10) 2_866 . ?
P1 Rb2 C27 131.73(12) . . ?
C25 Rb2 C27 38.56(14) . . ?
O1 Rb2 C26 115.07(17) . . ?
C29 Rb2 C26 49.00(14) . . ?
C24 Rb2 C26 40.46(14) . . ?
C28 Rb2 C26 40.42(15) . . ?
P1 Rb2 C26 98.50(11) 2_866 . ?
P1 Rb2 C26 153.33(13) . . ?
C25 Rb2 C26 21.90(13) . . ?
C27 Rb2 C26 21.79(14) . . ?
O1 Rb2 C1 21.67(17) . . ?
C29 Rb2 C1 147.37(18) . . ?
C24 Rb2 C1 126.19(18) . . ?
C28 Rb2 C1 168.00(18) . . ?
P1 Rb2 C1 77.18(16) 2_866 . ?
P1 Rb2 C1 74.70(16) . . ?
C25 Rb2 C1 120.60(18) . . ?
C27 Rb2 C1 149.5(2) . . ?
C26 Rb2 C1 129.5(2) . . ?
O1 Rb2 P2 120.59(12) . . ?
C29 Rb2 P2 28.13(10) . . ?
C24 Rb2 P2 46.55(10) . . ?
C28 Rb2 P2 45.89(10) . . ?
P1 Rb2 P2 142.77(4) 2_866 . ?
P1 Rb2 P2 93.38(5) . . ?
C25 Rb2 P2 68.37(11) . . ?
C27 Rb2 P2 67.70(11) . . ?
C26 Rb2 P2 77.13(11) . . ?
C1 Rb2 P2 134.00(17) . . ?
O1 Rb2 Rb1 96.36(13) . . ?
C29 Rb2 Rb1 74.10(10) . . ?
C24 Rb2 Rb1 87.93(10) . . ?
C28 Rb2 Rb1 88.26(11) . . ?
P1 Rb2 Rb1 125.83(3) 2_866 . ?
P1 Rb2 Rb1 53.06(4) . . ?
C25 Rb2 Rb1 111.21(11) . . ?
C27 Rb2 Rb1 111.38(11) . . ?
C26 Rb2 Rb1 123.10(10) . . ?
C1 Rb2 Rb1 96.84(17) . . ?
P2 Rb2 Rb1 45.99(3) . . ?
C9 P1 Rb2 119.77(15) . 2_866 ?
C9 P1 Rb2 134.14(15) . . ?
Rb2 P1 Rb2 106.05(5) 2_866 . ?
C9 P1 Rb1 53.32(14) . . ?
Rb2 P1 Rb1 166.17(5) 2_866 . ?
Rb2 P1 Rb1 81.51(5) . . ?
C29 P2 Rb1 125.45(15) . 2_876 ?
C29 P2 Rb1 135.17(15) . . ?
Rb1 P2 Rb1 98.21(5) 2_876 . ?
C29 P2 Rb2 54.06(14) . . ?
Rb1 P2 Rb2 165.32(5) 2_876 . ?
Rb1 P2 Rb2 81.16(5) . . ?
C4 O1 C1 106.9(7) . . ?
C4 O1 Rb2 142.5(6) . . ?
C1 O1 Rb2 110.6(4) . . ?
C5 O2 C8 107.4(7) . . ?
C5 O2 Rb1 129.6(6) . . ?
C8 O2 Rb1 112.6(5) . . ?
C2 C1 O1 106.5(8) . . ?
C2 C1 Rb2 154.1(8) . . ?
O1 C1 Rb2 47.8(3) . . ?
O2 C5 C6 105.0(8) . . ?
C7 C6 C5 107.2(9) . . ?
C6 C7 C8 106.3(9) . . ?
C2 C3 C4 105.4(10) . . ?
O1 C4 C3 111.0(9) . . ?
C3 C2 C1 109.4(11) . . ?
O2 C8 C7 110.1(8) . . ?
O2 C8 Rb1 46.8(4) . . ?
C7 C8 Rb1 150.8(8) . . ?
C14 C9 C10 116.2(4) . . ?
C14 C9 P1 123.1(4) . . ?
C10 C9 P1 120.7(4) . . ?
C14 C9 Rb1 85.8(3) . . ?
C10 C9 Rb1 82.4(3) . . ?
P1 C9 Rb1 98.74(17) . . ?
C11 C10 C9 119.9(5) . . ?
C11 C10 C18 120.9(5) . . ?
C9 C10 C18 119.2(5) . . ?
C11 C10 Rb1 88.1(3) . . ?
C9 C10 Rb1 71.7(2) . . ?
C18 C10 Rb1 109.7(3) . . ?
C12 C11 C10 124.1(5) . . ?
C12 C11 Rb1 85.3(3) . . ?
C10 C11 Rb1 68.5(3) . . ?
C13 C12 C11 115.3(5) . . ?
C13 C12 C15 121.5(7) . . ?
C11 C12 C15 123.2(6) . . ?
C13 C12 Rb1 75.1(3) . . ?
C11 C12 Rb1 72.8(3) . . ?
C15 C12 Rb1 121.8(4) . . ?
C12 C13 C14 124.5(5) . . ?
C12 C13 Rb1 82.8(3) . . ?
C14 C13 Rb1 69.4(3) . . ?
C13 C14 C9 119.8(5) . . ?
C13 C14 C21 119.0(5) . . ?
C9 C14 C21 121.2(4) . . ?
C13 C14 Rb1 87.7(3) . . ?
C9 C14 Rb1 69.0(2) . . ?
C21 C14 Rb1 112.1(3) . . ?
C16 C15 C17 124.4(7) . . ?
C16 C15 C12 113.5(6) . . ?
C17 C15 C12 114.8(6) . . ?
C20 C18 C19 109.9(8) . . ?
C20 C18 C10 112.2(6) . . ?
C19 C18 C10 115.1(6) . . ?
C23 C21 C14 111.9(4) . . ?
C23 C21 C22 110.2(5) . . ?
C14 C21 C22 112.1(5) . . ?
C25 C24 C29 120.8(5) . . ?
C25 C24 C33 118.5(5) . . ?
C29 C24 C33 120.7(5) . . ?
C25 C24 Rb2 88.5(3) . . ?
C29 C24 Rb2 72.0(3) . . ?
C33 C24 Rb2 110.5(3) . . ?
C26 C25 C24 122.6(6) . . ?
C26 C25 Rb2 84.8(3) . . ?
C24 C25 Rb2 68.2(3) . . ?
C27 C26 C25 117.4(6) . . ?
C27 C26 C30 123.6(7) . . ?
C25 C26 C30 118.9(7) . . ?
C27 C26 Rb2 75.5(3) . . ?
C25 C26 Rb2 73.2(3) . . ?
C30 C26 Rb2 118.5(5) . . ?
C26 C27 C28 122.8(6) . . ?
C26 C27 Rb2 82.7(4) . . ?
C28 C27 Rb2 68.9(3) . . ?
C27 C28 C29 119.9(5) . . ?
C27 C28 C36 119.1(5) . . ?
C29 C28 C36 121.0(5) . . ?
C27 C28 Rb2 88.0(3) . . ?
C29 C28 Rb2 69.5(3) . . ?
C36 C28 Rb2 112.9(3) . . ?
C24 C29 C28 116.2(5) . . ?
C24 C29 P2 122.8(4) . . ?
C28 C29 P2 120.9(4) . . ?
C24 C29 Rb2 82.5(3) . . ?
C28 C29 Rb2 85.3(3) . . ?
P2 C29 Rb2 97.81(18) . . ?
C32 C30 C31 111.0(8) . . ?
C32 C30 C26 112.1(7) . . ?
C31 C30 C26 109.0(8) . . ?
C24 C33 C34 110.3(4) . . ?
C24 C33 C35 115.9(6) . . ?
C34 C33 C35 109.2(6) . . ?
C38 C36 C28 112.3(5) . . ?
C38 C36 C37 106.6(6) . . ?
C28 C36 C37 111.7(6) . . ?

loop_
_geom_bond_atom_site_label_1
_geom_bond_atom_site_label_2
_geom_bond_distance
_geom_bond_site_symmetry_2
_geom_bond_publ_flag
Rb1 O2 2.883(5) . ?
Rb1 C9 3.116(4) . ?
Rb1 C10 3.253(5) . ?
Rb1 C14 3.328(5) . ?
Rb1 P2 3.4141(17) 2_876 ?
Rb1 P2 3.459(2) . ?
Rb1 C11 3.493(5) . ?
Rb1 C13 3.551(5) . ?
Rb1 C12 3.645(5) . ?
Rb1 C8 3.653(9) . ?
Rb1 P1 3.8401(17) . ?
Rb1 Rb2 4.752(2) . ?
Rb2 O1 2.906(5) . ?
Rb2 C29 3.133(4) . ?
Rb2 C24 3.266(5) . ?
Rb2 C28 3.333(5) . ?
Rb2 P1 3.4131(17) 2_866 ?
Rb2 P1 3.423(2) . ?
Rb2 C25 3.518(5) . ?
Rb2 C27 3.571(6) . ?
Rb2 C26 3.659(6) . ?
Rb2 C1 3.675(9) . ?
Rb2 P2 3.8336(17) . ?
P1 C9 1.820(5) . ?
P1 Rb2 3.4131(17) 2_866 ?
P2 C29 1.824(5) . ?
P2 Rb1 3.4141(17) 2_876 ?
O1 C4 1.325(11) . ?
O1 C1 1.449(9) . ?
O2 C5 1.388(10) . ?
O2 C8 1.394(9) . ?
C1 C2 1.423(12) . ?
C5 C6 1.519(14) . ?
C6 C7 1.358(14) . ?
C7 C8 1.445(12) . ?
C3 C2 1.366(15) . ?
C3 C4 1.451(15) . ?
C9 C14 1.418(7) . ?
C9 C10 1.432(7) . ?
C10 C11 1.389(7) . ?
C10 C18 1.525(7) . ?
C11 C12 1.368(8) . ?
C12 C13 1.383(8) . ?
C12 C15 1.507(8) . ?
C13 C14 1.384(7) . ?
C14 C21 1.523(7) . ?
C15 C16 1.428(9) . ?
C15 C17 1.434(9) . ?
C18 C20 1.433(9) . ?
C18 C19 1.447(10) . ?
C21 C23 1.515(7) . ?
C21 C22 1.554(8) . ?
C24 C25 1.391(8) . ?
C24 C29 1.419(7) . ?
C24 C33 1.519(7) . ?
C25 C26 1.370(8) . ?
C26 C27 1.369(9) . ?
C26 C30 1.541(9) . ?
C27 C28 1.404(8) . ?
C28 C29 1.423(7) . ?
C28 C36 1.506(8) . ?
C30 C32 1.474(11) . ?
C30 C31 1.557(14) . ?
C33 C34 1.527(7) . ?
C33 C35 1.513(9) . ?
C36 C38 1.494(9) . ?
C36 C37 1.548(10) . ?
